data_4069653
loop_
_publ_author_name
'Xu, Kun'
'Li, Bin'
'Xu, Shansheng'
'Song, Haibin'
'Wang, Baiquan'

_publ_section_title
;
 Reactions of Dihydrooctamethyl-s-indacene and 1,2,3,4,7-Pentamethylindene
 with Ru3(CO)12: Intramolecular sp3C&#x2212;H Activation
;
_journal_issue 15
_journal_name_full Organometallics
_journal_page_first 4438
_journal_paper_doi 10.1021/om900337h
_journal_volume 28
_journal_year 2009
_chemical_formula_sum 'C32 H34 O4 Ru2'
_chemical_formula_weight 684.73
_chemical_name_systematic
; 
 ? 
;
_space_group_IT_number 2
_symmetry_cell_setting triclinic
_symmetry_space_group_name_Hall '-P 1'
_symmetry_space_group_name_H-M 'P -1'
_atom_sites_solution_hydrogens geom
_atom_sites_solution_primary direct
_atom_sites_solution_secondary difmap
_audit_creation_method SHELXL-97
_cell_angle_alpha 104.11(3)
_cell_angle_beta 91.00(3)
_cell_angle_gamma 91.54(3)
_cell_formula_units_Z 2
_cell_length_a 9.4669(19)
_cell_length_b 9.845(2)
_cell_length_c 15.165(3)
_cell_measurement_reflns_used 4183
_cell_measurement_temperature 113(2)
_cell_measurement_theta_max 27.884
_cell_measurement_theta_min 2.134
_cell_volume 1369.8(5)
_computing_cell_refinement crystalclear
_computing_data_collection crystalclear
_computing_data_reduction crystalclear
_computing_molecular_graphics 'Bruker SHELXTL'
_computing_publication_material 'Bruker SHELXTL'
_computing_structure_refinement 'SHELXL-97 (Sheldrick, 1997)'
_computing_structure_solution 'SHELXS-97 (Sheldrick, 1990)'
_diffrn_ambient_temperature 113(2)
_diffrn_measured_fraction_theta_full 0.990
_diffrn_measured_fraction_theta_max 0.990
_diffrn_measurement_device_type 'rigaku saturn'
_diffrn_measurement_method '\w scans'
_diffrn_radiation_monochromator confocal
_diffrn_radiation_source 'rotating anode'
_diffrn_radiation_type MoK\a
_diffrn_radiation_wavelength 0.71073
_diffrn_reflns_av_R_equivalents 0.0599
_diffrn_reflns_av_sigmaI/netI 0.1248
_diffrn_reflns_limit_h_max 11
_diffrn_reflns_limit_h_min -11
_diffrn_reflns_limit_k_max 11
_diffrn_reflns_limit_k_min -9
_diffrn_reflns_limit_l_max 17
_diffrn_reflns_limit_l_min -18
_diffrn_reflns_number 9242
_diffrn_reflns_theta_full 25.02
_diffrn_reflns_theta_max 25.02
_diffrn_reflns_theta_min 2.13
_diffrn_standards_decay_% 0
_diffrn_standards_interval_count 0
_diffrn_standards_interval_time 0
_diffrn_standards_number 0
_exptl_absorpt_coefficient_mu 1.139
_exptl_absorpt_correction_T_max 0.9348
_exptl_absorpt_correction_T_min 0.8043
_exptl_absorpt_correction_type multi-scan
_exptl_absorpt_process_details crystalclear
_exptl_crystal_density_diffrn 1.660
_exptl_crystal_density_method 'not measured'
_exptl_crystal_F_000 692
_exptl_crystal_size_max 0.20
_exptl_crystal_size_mid 0.18
_exptl_crystal_size_min 0.06
_refine_diff_density_max 2.870
_refine_diff_density_min -1.408
_refine_diff_density_rms 0.181
_refine_ls_extinction_method none
_refine_ls_goodness_of_fit_ref 1.048
_refine_ls_hydrogen_treatment constr
_refine_ls_matrix_type full
_refine_ls_number_parameters 353
_refine_ls_number_reflns 4781
_refine_ls_number_restraints 0
_refine_ls_restrained_S_all 1.048
_refine_ls_R_factor_all 0.0804
_refine_ls_R_factor_gt 0.0675
_refine_ls_shift/su_max 0.001
_refine_ls_shift/su_mean 0.000
_refine_ls_structure_factor_coef Fsqd
_refine_ls_weighting_details 'calc w=1/[\s^2^(Fo^2^)+(0.0685P)^2^+4.6908P] where P=(Fo^2^+2Fc^2^)/3'
_refine_ls_weighting_scheme calc
_refine_ls_wR_factor_gt 0.1687
_refine_ls_wR_factor_ref 0.1727
_reflns_number_gt 3432
_reflns_number_total 4781
_reflns_threshold_expression >2sigma(I)
_cod_data_source_file om900337h_si_002.cif
_cod_data_source_block r81101c
_cod_depositor_comments
;
The following automatic conversions were performed:

'_symmetry_cell_setting' value 'Triclinic' changed to 'triclinic'
according to /home/saulius/struct/CIF-dictionaries/cif_core.dic
dictionary named 'cif_core.dic' version 2.4.2 from
2011-04-26.

'_exptl_absorpt_correction_type' value 'MULTI-SCAN'
changed to 'multi-scan' according to
/home/saulius/struct/CIF-dictionaries/cif_core.dic dictionary named
'cif_core.dic' version 2.4.2 from
2011-04-26.

'_refine_ls_hydrogen_treatment' value 'CONSTR' changed
to 'constr' according to
/home/saulius/struct/CIF-dictionaries/cif_core.dic dictionary named
'cif_core.dic' version 2.4.2 from 2011-04-26.

Automatic conversion script
Id: cif_fix_values 1715 2011-07-08 13:25:40Z adriana 
;
_cod_original_cell_volume 1369.9(5)
_cod_original_sg_symbol_H-M P-1
_cod_database_code 4069653

loop_
_symmetry_equiv_pos_as_xyz
'x, y, z'
'-x, -y, -z'

loop_
_atom_site_label
_atom_site_type_symbol
_atom_site_fract_x
_atom_site_fract_y
_atom_site_fract_z
_atom_site_U_iso_or_equiv
_atom_site_adp_type
_atom_site_occupancy
_atom_site_symmetry_multiplicity
_atom_site_calc_flag
_atom_site_refinement_flags
Ru1 Ru 0.40405(7) 0.89900(7) 1.01376(4) 0.0143(2) Uani 1 1 d .
Ru2 Ru 0.08336(7) 0.39240(7) 0.51311(4) 0.0170(2) Uani 1 1 d .
O1 O 0.5417(7) 1.0911(7) 1.1788(4) 0.0285(15) Uani 1 1 d .
O2 O 0.1430(6) 1.0699(7) 1.0191(5) 0.0396(19) Uani 1 1 d .
O3 O 0.3573(7) 0.5575(8) 0.5602(5) 0.0423(19) Uani 1 1 d .
O4 O 0.0792(7) 0.4513(7) 0.3280(4) 0.0280(16) Uani 1 1 d .
C1 C 0.5179(8) 1.0501(9) 1.1005(6) 0.0164(18) Uani 1 1 d .
C2 C 0.2450(9) 1.0067(10) 1.0147(6) 0.024(2) Uani 1 1 d .
C3 C 0.2493(10) 0.5014(10) 0.5406(6) 0.026(2) Uani 1 1 d .
C4 C 0.0380(9) 0.4754(9) 0.4037(6) 0.021(2) Uani 1 1 d .
C5 C 0.4319(12) 0.7912(10) 1.2090(6) 0.037(3) Uani 1 1 d .
H5A H 0.3460 0.8298 1.2356 0.056 Uiso 1 1 calc R
H5B H 0.5074 0.8603 1.2253 0.056 Uiso 1 1 calc R
H5C H 0.4542 0.7106 1.2310 0.056 Uiso 1 1 calc R
C6 C 0.4127(10) 0.7483(9) 1.1057(6) 0.023(2) Uani 1 1 d .
C7 C 0.5251(10) 0.7163(9) 1.0444(7) 0.027(2) Uani 1 1 d .
C8 C 0.4645(9) 0.6647(9) 0.9539(6) 0.021(2) Uani 1 1 d .
C9 C 0.5271(10) 0.6116(10) 0.8668(7) 0.031(2) Uani 1 1 d .
C10 C 0.4312(12) 0.5714(10) 0.7933(7) 0.037(3) Uani 1 1 d .
H10 H 0.4672 0.5368 0.7358 0.045 Uiso 1 1 calc R
C11 C 0.2849(12) 0.5800(10) 0.8008(7) 0.038(3) Uani 1 1 d .
H11 H 0.2282 0.5493 0.7487 0.045 Uiso 1 1 calc R
C12 C 0.2224(10) 0.6313(9) 0.8813(6) 0.023(2) Uani 1 1 d .
C13 C 0.3163(9) 0.6752(9) 0.9593(6) 0.0190(19) Uani 1 1 d .
C14 C 0.2831(9) 0.7305(9) 1.0571(6) 0.020(2) Uani 1 1 d .
C15 C 0.1396(9) 0.7445(10) 1.0979(6) 0.028(2) Uani 1 1 d .
H15A H 0.1034 0.6539 1.1011 0.043 Uiso 1 1 calc R
H15B H 0.0771 0.7834 1.0607 0.043 Uiso 1 1 calc R
H15C H 0.1465 0.8052 1.1579 0.043 Uiso 1 1 calc R
C16 C 0.6769(10) 0.7139(11) 1.0761(8) 0.037(3) Uani 1 1 d .
H16A H 0.6999 0.7981 1.1219 0.055 Uiso 1 1 calc R
H16B H 0.7380 0.7080 1.0255 0.055 Uiso 1 1 calc R
H16C H 0.6894 0.6341 1.1010 0.055 Uiso 1 1 calc R
C17 C 0.6776(12) 0.5987(12) 0.8530(8) 0.053(3) Uani 1 1 d .
H17A H 0.6936 0.5453 0.7923 0.080 Uiso 1 1 calc R
H17B H 0.7175 0.5519 0.8958 0.080 Uiso 1 1 calc R
H17C H 0.7214 0.6903 0.8620 0.080 Uiso 1 1 calc R
C18 C 0.0661(10) 0.6398(11) 0.8867(7) 0.038(3) Uani 1 1 d .
H18A H 0.0243 0.6087 0.8268 0.057 Uiso 1 1 calc R
H18B H 0.0416 0.7349 0.9126 0.057 Uiso 1 1 calc R
H18C H 0.0316 0.5811 0.9243 0.057 Uiso 1 1 calc R
C19 C 0.0035(12) 0.2368(11) 0.6817(7) 0.044(3) Uani 1 1 d .
H19A H -0.0766 0.2956 0.6943 0.067 Uiso 1 1 calc R
H19B H 0.0824 0.2802 0.7198 0.067 Uiso 1 1 calc R
H19C H -0.0192 0.1474 0.6936 0.067 Uiso 1 1 calc R
C20 C 0.0408(11) 0.2168(9) 0.5844(7) 0.027(2) Uani 1 1 d .
C21 C 0.1776(10) 0.2073(9) 0.5469(6) 0.023(2) Uani 1 1 d .
C22 C 0.1583(9) 0.1717(9) 0.4480(6) 0.020(2) Uani 1 1 d .
C23 C 0.2627(10) 0.1462(10) 0.3777(7) 0.028(2) Uani 1 1 d .
C24 C 0.2149(12) 0.1154(11) 0.2908(7) 0.036(3) Uani 1 1 d .
H24 H 0.2796 0.0970 0.2443 0.044 Uiso 1 1 calc R
C25 C 0.0710(12) 0.1105(10) 0.2686(7) 0.038(3) Uani 1 1 d .
H25 H 0.0448 0.0897 0.2073 0.046 Uiso 1 1 calc R
C26 C -0.0332(11) 0.1336(10) 0.3298(8) 0.036(3) Uani 1 1 d .
C27 C 0.0132(9) 0.1676(9) 0.4267(7) 0.022(2) Uani 1 1 d .
C28 C -0.0588(10) 0.1984(10) 0.5103(8) 0.033(3) Uani 1 1 d .
C29 C -0.2228(10) 0.1920(10) 0.5263(9) 0.045(3) Uani 1 1 d .
H29A H -0.2730 0.2105 0.4752 0.067 Uiso 1 1 calc R
H29B H -0.2449 0.2611 0.5804 0.067 Uiso 1 1 calc R
H29C H -0.2501 0.1005 0.5330 0.067 Uiso 1 1 calc R
C30 C 0.3113(11) 0.2110(10) 0.6024(7) 0.038(3) Uani 1 1 d .
H30A H 0.2980 0.2656 0.6632 0.058 Uiso 1 1 calc R
H30B H 0.3869 0.2526 0.5755 0.058 Uiso 1 1 calc R
H30C H 0.3346 0.1173 0.6039 0.058 Uiso 1 1 calc R
C31 C 0.4176(11) 0.1556(11) 0.3982(8) 0.040(3) Uani 1 1 d .
H31A H 0.4679 0.1401 0.3424 0.061 Uiso 1 1 calc R
H31B H 0.4418 0.0858 0.4299 0.061 Uiso 1 1 calc R
H31C H 0.4428 0.2469 0.4355 0.061 Uiso 1 1 calc R
C32 C -0.1806(11) 0.1269(12) 0.2986(8) 0.049(3) Uani 1 1 d .
H32A H -0.1852 0.1015 0.2333 0.074 Uiso 1 1 calc R
H32B H -0.2213 0.2168 0.3205 0.074 Uiso 1 1 calc R
H32C H -0.2321 0.0580 0.3215 0.074 Uiso 1 1 calc R

loop_
_atom_site_aniso_label
_atom_site_aniso_U_11
_atom_site_aniso_U_22
_atom_site_aniso_U_33
_atom_site_aniso_U_23
_atom_site_aniso_U_13
_atom_site_aniso_U_12
Ru1 0.0135(4) 0.0153(4) 0.0172(4) 0.0098(3) 0.0022(3) 0.0004(3)
Ru2 0.0215(4) 0.0155(4) 0.0169(4) 0.0096(3) 0.0019(3) 0.0016(3)
O1 0.036(4) 0.028(4) 0.020(3) 0.005(3) 0.005(3) -0.012(3)
O2 0.014(4) 0.032(4) 0.075(6) 0.016(4) 0.009(3) 0.001(3)
O3 0.028(4) 0.039(5) 0.058(5) 0.012(4) 0.001(4) -0.009(3)
O4 0.044(4) 0.030(4) 0.014(3) 0.010(3) 0.005(3) 0.014(3)
C1 0.010(4) 0.017(5) 0.024(5) 0.008(4) -0.006(3) 0.000(3)
C2 0.023(5) 0.025(5) 0.027(5) 0.013(5) -0.004(4) -0.004(4)
C3 0.021(5) 0.028(6) 0.030(5) 0.009(5) 0.000(4) 0.000(4)
C4 0.025(5) 0.014(5) 0.025(5) 0.007(4) 0.004(4) -0.001(4)
C5 0.064(7) 0.029(6) 0.023(5) 0.013(5) -0.012(5) -0.003(5)
C6 0.039(6) 0.010(5) 0.022(5) 0.010(4) -0.001(4) -0.001(4)
C7 0.034(6) 0.009(5) 0.040(6) 0.012(5) -0.010(5) -0.005(4)
C8 0.032(5) 0.014(5) 0.021(5) 0.010(4) -0.005(4) 0.002(4)
C9 0.032(6) 0.014(5) 0.051(7) 0.013(5) 0.018(5) 0.004(4)
C10 0.069(8) 0.019(6) 0.019(5) -0.005(5) 0.008(5) 0.006(5)
C11 0.049(7) 0.022(6) 0.041(6) 0.008(5) -0.006(5) 0.002(5)
C12 0.039(6) 0.018(5) 0.018(5) 0.014(4) -0.001(4) 0.002(4)
C13 0.022(5) 0.016(5) 0.022(5) 0.009(4) -0.002(4) 0.002(4)
C14 0.025(5) 0.018(5) 0.022(5) 0.014(4) -0.003(4) -0.009(4)
C15 0.031(6) 0.029(6) 0.029(5) 0.015(5) 0.012(4) -0.004(4)
C16 0.026(6) 0.031(6) 0.060(7) 0.025(6) -0.005(5) -0.001(4)
C17 0.064(8) 0.038(7) 0.059(8) 0.010(7) 0.018(7) 0.021(6)
C18 0.033(6) 0.041(7) 0.039(6) 0.012(6) -0.021(5) -0.009(5)
C19 0.067(8) 0.036(7) 0.041(6) 0.027(6) 0.028(6) 0.012(6)
C20 0.042(6) 0.012(5) 0.029(5) 0.006(5) 0.011(5) 0.004(4)
C21 0.040(6) 0.012(5) 0.019(5) 0.010(4) -0.001(4) 0.007(4)
C22 0.031(5) 0.011(5) 0.019(5) 0.007(4) -0.004(4) -0.001(4)
C23 0.035(6) 0.021(5) 0.030(5) 0.011(5) 0.008(4) 0.004(4)
C24 0.053(7) 0.031(6) 0.027(5) 0.010(5) 0.012(5) 0.010(5)
C25 0.061(8) 0.019(6) 0.028(6) -0.006(5) 0.002(5) 0.004(5)
C26 0.044(7) 0.016(5) 0.051(7) 0.015(6) -0.016(5) -0.004(5)
C27 0.014(5) 0.014(5) 0.040(6) 0.010(5) -0.002(4) -0.006(4)
C28 0.023(5) 0.015(5) 0.066(8) 0.016(6) 0.017(5) -0.005(4)
C29 0.021(6) 0.024(6) 0.093(10) 0.020(7) 0.016(6) 0.007(5)
C30 0.054(7) 0.028(6) 0.034(6) 0.008(5) -0.014(5) 0.009(5)
C31 0.039(7) 0.036(7) 0.046(7) 0.009(6) 0.014(5) -0.003(5)
C32 0.039(7) 0.041(7) 0.067(8) 0.014(7) -0.021(6) -0.007(5)

loop_
_atom_type_symbol
_atom_type_description
_atom_type_scat_dispersion_real
_atom_type_scat_dispersion_imag
_atom_type_scat_source
C C 0.0033 0.0016 'International Tables Vol C Tables 4.2.6.8 and 6.1.1.4'
H H 0.0000 0.0000 'International Tables Vol C Tables 4.2.6.8 and 6.1.1.4'
O O 0.0106 0.0060 'International Tables Vol C Tables 4.2.6.8 and 6.1.1.4'
Ru Ru -1.2594 0.8363 'International Tables Vol C Tables 4.2.6.8 and 6.1.1.4'

loop_
_geom_angle_atom_site_label_1
_geom_angle_atom_site_label_2
_geom_angle_atom_site_label_3
_geom_angle
_geom_angle_site_symmetry_1
_geom_angle_site_symmetry_3
C2 Ru1 C1 94.7(4) . .
C2 Ru1 C1 93.1(3) . 2_677
C1 Ru1 C1 94.1(3) . 2_677
C2 Ru1 C14 92.9(4) . .
C1 Ru1 C14 123.1(3) . .
C1 Ru1 C14 141.6(3) 2_677 .
C2 Ru1 C6 119.1(4) . .
C1 Ru1 C6 93.8(3) . .
C1 Ru1 C6 146.0(3) 2_677 .
C14 Ru1 C6 36.4(3) . .
C2 Ru1 C13 103.1(4) . .
C1 Ru1 C13 154.2(3) . .
C1 Ru1 C13 103.2(3) 2_677 .
C14 Ru1 C13 38.6(3) . .
C6 Ru1 C13 61.3(3) . .
C2 Ru1 C7 153.7(4) . .
C1 Ru1 C7 95.6(3) . .
C1 Ru1 C7 110.1(3) 2_677 .
C14 Ru1 C7 61.4(3) . .
C6 Ru1 C7 36.1(3) . .
C13 Ru1 C7 60.7(3) . .
C2 Ru1 C8 137.1(4) . .
C1 Ru1 C8 127.8(3) . .
C1 Ru1 C8 89.5(3) 2_677 .
C14 Ru1 C8 61.4(3) . .
C6 Ru1 C8 60.0(3) . .
C13 Ru1 C8 35.4(3) . .
C7 Ru1 C8 36.2(3) . .
C2 Ru1 Ru1 95.7(3) . 2_677
C1 Ru1 Ru1 47.9(2) . 2_677
C1 Ru1 Ru1 46.2(2) 2_677 2_677
C14 Ru1 Ru1 168.1(2) . 2_677
C6 Ru1 Ru1 131.7(2) . 2_677
C13 Ru1 Ru1 145.3(2) . 2_677
C7 Ru1 Ru1 109.1(2) . 2_677
C8 Ru1 Ru1 115.9(2) . 2_677
C3 Ru2 C4 96.1(4) . 2_566
C3 Ru2 C4 91.6(4) . .
C4 Ru2 C4 93.4(3) 2_566 .
C3 Ru2 C21 93.6(4) . .
C4 Ru2 C21 123.9(3) 2_566 .
C4 Ru2 C21 141.4(3) . .
C3 Ru2 C20 119.5(4) . .
C4 Ru2 C20 93.1(3) 2_566 .
C4 Ru2 C20 147.3(4) . .
C21 Ru2 C20 36.8(3) . .
C3 Ru2 C22 104.3(4) . .
C4 Ru2 C22 152.4(3) 2_566 .
C4 Ru2 C22 104.1(3) . .
C21 Ru2 C22 37.8(3) . .
C20 Ru2 C22 60.8(3) . .
C3 Ru2 C28 154.1(4) . .
C4 Ru2 C28 94.7(4) 2_566 .
C4 Ru2 C28 111.1(4) . .
C21 Ru2 C28 61.0(3) . .
C20 Ru2 C28 36.3(4) . .
C22 Ru2 C28 59.3(3) . .
C3 Ru2 C27 137.8(4) . .
C4 Ru2 C27 125.8(3) 2_566 .
C4 Ru2 C27 90.3(3) . .
C21 Ru2 C27 61.2(3) . .
C20 Ru2 C27 60.3(3) . .
C22 Ru2 C27 35.1(3) . .
C28 Ru2 C27 35.6(3) . .
C3 Ru2 Ru2 95.6(3) . 2_566
C4 Ru2 Ru2 47.9(2) 2_566 2_566
C4 Ru2 Ru2 45.5(2) . 2_566
C21 Ru2 Ru2 168.3(2) . 2_566
C20 Ru2 Ru2 131.6(2) . 2_566
C22 Ru2 Ru2 144.6(2) . 2_566
C28 Ru2 Ru2 109.1(2) . 2_566
C27 Ru2 Ru2 114.9(2) . 2_566
O1 C1 Ru1 139.9(7) . .
O1 C1 Ru1 134.1(7) . 2_677
Ru1 C1 Ru1 85.9(3) . 2_677
O2 C2 Ru1 176.0(8) . .
O3 C3 Ru2 173.1(8) . .
O4 C4 Ru2 140.5(7) . 2_566
O4 C4 Ru2 132.8(7) . .
Ru2 C4 Ru2 86.6(3) 2_566 .
C6 C5 H5A 109.5 . .
C6 C5 H5B 109.5 . .
H5A C5 H5B 109.5 . .
C6 C5 H5C 109.5 . .
H5A C5 H5C 109.5 . .
H5B C5 H5C 109.5 . .
C14 C6 C7 109.8(8) . .
C14 C6 C5 125.9(9) . .
C7 C6 C5 124.3(9) . .
C14 C6 Ru1 70.0(4) . .
C7 C6 Ru1 72.8(5) . .
C5 C6 Ru1 125.1(6) . .
C6 C7 C8 107.9(8) . .
C6 C7 C16 122.5(9) . .
C8 C7 C16 128.6(9) . .
C6 C7 Ru1 71.1(5) . .
C8 C7 Ru1 74.2(5) . .
C16 C7 Ru1 128.9(6) . .
C13 C8 C9 119.6(8) . .
C13 C8 C7 108.1(8) . .
C9 C8 C7 132.3(9) . .
C13 C8 Ru1 69.6(5) . .
C9 C8 Ru1 125.1(6) . .
C7 C8 Ru1 69.7(5) . .
C10 C9 C8 115.1(9) . .
C10 C9 C17 120.6(10) . .
C8 C9 C17 124.3(10) . .
C11 C10 C9 124.1(10) . .
C11 C10 H10 117.9 . .
C9 C10 H10 117.9 . .
C12 C11 C10 122.4(10) . .
C12 C11 H11 118.8 . .
C10 C11 H11 118.8 . .
C11 C12 C13 115.9(9) . .
C11 C12 C18 121.0(9) . .
C13 C12 C18 123.2(8) . .
C8 C13 C12 122.9(8) . .
C8 C13 C14 107.3(7) . .
C12 C13 C14 129.7(8) . .
C8 C13 Ru1 75.0(5) . .
C12 C13 Ru1 124.3(6) . .
C14 C13 Ru1 68.6(5) . .
C6 C14 C13 106.6(7) . .
C6 C14 C15 125.8(8) . .
C13 C14 C15 127.0(8) . .
C6 C14 Ru1 73.6(5) . .
C13 C14 Ru1 72.8(5) . .
C15 C14 Ru1 125.4(6) . .
C14 C15 H15A 109.5 . .
C14 C15 H15B 109.5 . .
H15A C15 H15B 109.5 . .
C14 C15 H15C 109.5 . .
H15A C15 H15C 109.5 . .
H15B C15 H15C 109.5 . .
C7 C16 H16A 109.5 . .
C7 C16 H16B 109.5 . .
H16A C16 H16B 109.5 . .
C7 C16 H16C 109.5 . .
H16A C16 H16C 109.5 . .
H16B C16 H16C 109.5 . .
C9 C17 H17A 109.5 . .
C9 C17 H17B 109.5 . .
H17A C17 H17B 109.5 . .
C9 C17 H17C 109.5 . .
H17A C17 H17C 109.5 . .
H17B C17 H17C 109.5 . .
C12 C18 H18A 109.5 . .
C12 C18 H18B 109.5 . .
H18A C18 H18B 109.5 . .
C12 C18 H18C 109.5 . .
H18A C18 H18C 109.5 . .
H18B C18 H18C 109.5 . .
C20 C19 H19A 109.5 . .
C20 C19 H19B 109.5 . .
H19A C19 H19B 109.5 . .
C20 C19 H19C 109.5 . .
H19A C19 H19C 109.5 . .
H19B C19 H19C 109.5 . .
C21 C20 C28 107.1(8) . .
C21 C20 C19 127.8(9) . .
C28 C20 C19 125.0(9) . .
C21 C20 Ru2 69.1(5) . .
C28 C20 Ru2 72.5(5) . .
C19 C20 Ru2 125.4(7) . .
C20 C21 C22 107.1(8) . .
C20 C21 C30 123.5(8) . .
C22 C21 C30 128.7(8) . .
C20 C21 Ru2 74.2(5) . .
C22 C21 Ru2 74.0(5) . .
C30 C21 Ru2 124.8(6) . .
C27 C22 C23 121.5(8) . .
C27 C22 C21 108.7(8) . .
C23 C22 C21 129.8(8) . .
C27 C22 Ru2 74.7(5) . .
C23 C22 Ru2 122.1(6) . .
C21 C22 Ru2 68.2(5) . .
C24 C23 C22 117.3(9) . .
C24 C23 C31 119.9(9) . .
C22 C23 C31 122.8(9) . .
C23 C24 C25 121.8(10) . .
C23 C24 H24 119.1 . .
C25 C24 H24 119.1 . .
C26 C25 C24 124.8(10) . .
C26 C25 H25 117.6 . .
C24 C25 H25 117.6 . .
C25 C26 C32 120.0(10) . .
C25 C26 C27 115.9(9) . .
C32 C26 C27 124.2(10) . .
C22 C27 C28 107.1(8) . .
C22 C27 C26 118.8(9) . .
C28 C27 C26 134.1(9) . .
C22 C27 Ru2 70.1(5) . .
C28 C27 Ru2 70.1(5) . .
C26 C27 Ru2 125.0(6) . .
C27 C28 C20 109.7(8) . .
C27 C28 C29 128.5(10) . .
C20 C28 C29 121.1(9) . .
C27 C28 Ru2 74.3(5) . .
C20 C28 Ru2 71.2(5) . .
C29 C28 Ru2 128.1(6) . .
C28 C29 H29A 109.5 . .
C28 C29 H29B 109.5 . .
H29A C29 H29B 109.5 . .
C28 C29 H29C 109.5 . .
H29A C29 H29C 109.5 . .
H29B C29 H29C 109.5 . .
C21 C30 H30A 109.5 . .
C21 C30 H30B 109.5 . .
H30A C30 H30B 109.5 . .
C21 C30 H30C 109.5 . .
H30A C30 H30C 109.5 . .
H30B C30 H30C 109.5 . .
C23 C31 H31A 109.5 . .
C23 C31 H31B 109.5 . .
H31A C31 H31B 109.5 . .
C23 C31 H31C 109.5 . .
H31A C31 H31C 109.5 . .
H31B C31 H31C 109.5 . .
C26 C32 H32A 109.5 . .
C26 C32 H32B 109.5 . .
H32A C32 H32B 109.5 . .
C26 C32 H32C 109.5 . .
H32A C32 H32C 109.5 . .
H32B C32 H32C 109.5 . .

loop_
_geom_bond_atom_site_label_1
_geom_bond_atom_site_label_2
_geom_bond_distance
_geom_bond_site_symmetry_2
Ru1 C2 1.863(9) .
Ru1 C1 2.004(9) .
Ru1 C1 2.061(8) 2_677
Ru1 C14 2.225(8) .
Ru1 C6 2.272(8) .
Ru1 C13 2.284(9) .
Ru1 C7 2.295(8) .
Ru1 C8 2.354(9) .
Ru1 Ru1 2.7689(15) 2_677
Ru2 C3 1.861(10) .
Ru2 C4 1.984(9) 2_566
Ru2 C4 2.064(8) .
Ru2 C21 2.215(8) .
Ru2 C20 2.282(8) .
Ru2 C22 2.293(9) .
Ru2 C28 2.298(9) .
Ru2 C27 2.352(9) .
Ru2 Ru2 2.7760(15) 2_566
O1 C1 1.173(10) .
O2 C2 1.157(10) .
O3 C3 1.147(11) .
O4 C4 1.189(10) .
C1 Ru1 2.061(8) 2_677
C4 Ru2 1.984(9) 2_566
C5 C6 1.526(12) .
C5 H5A 0.9600 .
C5 H5B 0.9600 .
C5 H5C 0.9600 .
C6 C14 1.404(12) .
C6 C7 1.415(13) .
C7 C8 1.445(12) .
C7 C16 1.510(13) .
C8 C13 1.413(12) .
C8 C9 1.442(13) .
C9 C10 1.397(14) .
C9 C17 1.448(14) .
C10 C11 1.395(15) .
C10 H10 0.9300 .
C11 C12 1.355(13) .
C11 H11 0.9300 .
C12 C13 1.439(12) .
C12 C18 1.486(13) .
C13 C14 1.491(12) .
C14 C15 1.498(11) .
C15 H15A 0.9600 .
C15 H15B 0.9600 .
C15 H15C 0.9600 .
C16 H16A 0.9600 .
C16 H16B 0.9600 .
C16 H16C 0.9600 .
C17 H17A 0.9600 .
C17 H17B 0.9600 .
C17 H17C 0.9600 .
C18 H18A 0.9600 .
C18 H18B 0.9600 .
C18 H18C 0.9600 .
C19 C20 1.491(12) .
C19 H19A 0.9600 .
C19 H19B 0.9600 .
C19 H19C 0.9600 .
C20 C21 1.420(13) .
C20 C28 1.427(14) .
C21 C22 1.461(11) .
C21 C30 1.503(12) .
C22 C27 1.403(12) .
C22 C23 1.448(12) .
C23 C24 1.346(13) .
C23 C31 1.489(14) .
C24 C25 1.395(14) .
C24 H24 0.9300 .
C25 C26 1.351(14) .
C25 H25 0.9300 .
C26 C32 1.460(14) .
C26 C27 1.481(13) .
C27 C28 1.421(13) .
C28 C29 1.577(12) .
C29 H29A 0.9600 .
C29 H29B 0.9600 .
C29 H29C 0.9600 .
C30 H30A 0.9600 .
C30 H30B 0.9600 .
C30 H30C 0.9600 .
C31 H31A 0.9600 .
C31 H31B 0.9600 .
C31 H31C 0.9600 .
C32 H32A 0.9600 .
C32 H32B 0.9600 .
C32 H32C 0.9600 .

loop_
_geom_torsion_atom_site_label_1
_geom_torsion_atom_site_label_2
_geom_torsion_atom_site_label_3
_geom_torsion_atom_site_label_4
_geom_torsion
_geom_torsion_site_symmetry_1
_geom_torsion_site_symmetry_4
C2 Ru1 C1 O1 90.9(11) . .
C1 Ru1 C1 O1 -175.6(12) 2_677 .
C14 Ru1 C1 O1 -5.6(12) . .
C6 Ru1 C1 O1 -28.7(11) . .
C13 Ru1 C1 O1 -42.9(15) . .
C7 Ru1 C1 O1 -64.9(11) . .
C8 Ru1 C1 O1 -83.0(11) . .
Ru1 Ru1 C1 O1 -175.6(12) 2_677 .
C2 Ru1 C1 Ru1 -93.4(3) . 2_677
C1 Ru1 C1 Ru1 0.000(1) 2_677 2_677
C14 Ru1 C1 Ru1 170.0(3) . 2_677
C6 Ru1 C1 Ru1 146.9(3) . 2_677
C13 Ru1 C1 Ru1 132.7(6) . 2_677
C7 Ru1 C1 Ru1 110.7(3) . 2_677
C8 Ru1 C1 Ru1 92.6(4) . 2_677
C1 Ru1 C2 O2 -97(13) . .
C1 Ru1 C2 O2 169(13) 2_677 .
C14 Ru1 C2 O2 27(13) . .
C6 Ru1 C2 O2 0(13) . .
C13 Ru1 C2 O2 64(13) . .
C7 Ru1 C2 O2 16(13) . .
C8 Ru1 C2 O2 76(13) . .
Ru1 Ru1 C2 O2 -145(13) 2_677 .
C4 Ru2 C3 O3 121(7) 2_566 .
C4 Ru2 C3 O3 -146(7) . .
C21 Ru2 C3 O3 -4(7) . .
C20 Ru2 C3 O3 24(8) . .
C22 Ru2 C3 O3 -41(7) . .
C28 Ru2 C3 O3 7(8) . .
C27 Ru2 C3 O3 -53(8) . .
Ru2 Ru2 C3 O3 169(7) 2_566 .
C3 Ru2 C4 O4 80.3(10) . .
C4 Ru2 C4 O4 176.5(12) 2_566 .
C21 Ru2 C4 O4 -17.6(13) . .
C20 Ru2 C4 O4 -82.4(12) . .
C22 Ru2 C4 O4 -25.0(10) . .
C28 Ru2 C4 O4 -87.1(10) . .
C27 Ru2 C4 O4 -57.6(10) . .
Ru2 Ru2 C4 O4 176.5(12) 2_566 .
C3 Ru2 C4 Ru2 -96.2(4) . 2_566
C4 Ru2 C4 Ru2 0.0 2_566 2_566
C21 Ru2 C4 Ru2 165.9(4) . 2_566
C20 Ru2 C4 Ru2 101.1(6) . 2_566
C22 Ru2 C4 Ru2 158.6(3) . 2_566
C28 Ru2 C4 Ru2 96.4(4) . 2_566
C27 Ru2 C4 Ru2 125.9(3) . 2_566
C2 Ru1 C6 C14 48.8(7) . .
C1 Ru1 C6 C14 146.4(6) . .
C1 Ru1 C6 C14 -110.4(7) 2_677 .
C13 Ru1 C6 C14 -40.6(5) . .
C7 Ru1 C6 C14 -119.3(8) . .
C8 Ru1 C6 C14 -81.5(6) . .
Ru1 Ru1 C6 C14 179.2(4) 2_677 .
C2 Ru1 C6 C7 168.1(6) . .
C1 Ru1 C6 C7 -94.3(6) . .
C1 Ru1 C6 C7 8.9(9) 2_677 .
C14 Ru1 C6 C7 119.3(8) . .
C13 Ru1 C6 C7 78.7(6) . .
C8 Ru1 C6 C7 37.9(5) . .
Ru1 Ru1 C6 C7 -61.4(6) 2_677 .
C2 Ru1 C6 C5 -71.7(9) . .
C1 Ru1 C6 C5 25.9(9) . .
C1 Ru1 C6 C5 129.1(8) 2_677 .
C14 Ru1 C6 C5 -120.5(11) . .
C13 Ru1 C6 C5 -161.1(9) . .
C7 Ru1 C6 C5 120.2(11) . .
C8 Ru1 C6 C5 158.1(10) . .
Ru1 Ru1 C6 C5 58.8(9) 2_677 .
C14 C6 C7 C8 -5.0(10) . .
C5 C6 C7 C8 173.3(8) . .
Ru1 C6 C7 C8 -65.5(6) . .
C14 C6 C7 C16 -174.8(8) . .
C5 C6 C7 C16 3.4(13) . .
Ru1 C6 C7 C16 124.6(8) . .
C14 C6 C7 Ru1 60.5(6) . .
C5 C6 C7 Ru1 -121.2(8) . .
C2 Ru1 C7 C6 -23.9(11) . .
C1 Ru1 C7 C6 88.8(6) . .
C1 Ru1 C7 C6 -174.7(5) 2_677 .
C14 Ru1 C7 C6 -36.1(5) . .
C13 Ru1 C7 C6 -80.5(6) . .
C8 Ru1 C7 C6 -115.8(8) . .
Ru1 Ru1 C7 C6 136.1(5) 2_677 .
C2 Ru1 C7 C8 91.9(10) . .
C1 Ru1 C7 C8 -155.4(5) . .
C1 Ru1 C7 C8 -58.9(6) 2_677 .
C14 Ru1 C7 C8 79.8(6) . .
C6 Ru1 C7 C8 115.8(8) . .
C13 Ru1 C7 C8 35.4(5) . .
Ru1 Ru1 C7 C8 -108.1(5) 2_677 .
C2 Ru1 C7 C16 -140.9(9) . .
C1 Ru1 C7 C16 -28.2(9) . .
C1 Ru1 C7 C16 68.3(10) 2_677 .
C14 Ru1 C7 C16 -153.1(10) . .
C6 Ru1 C7 C16 -117.0(11) . .
C13 Ru1 C7 C16 162.5(10) . .
C8 Ru1 C7 C16 127.2(12) . .
Ru1 Ru1 C7 C16 19.1(10) 2_677 .
C6 C7 C8 C13 4.3(9) . .
C16 C7 C8 C13 173.4(8) . .
Ru1 C7 C8 C13 -59.2(6) . .
C6 C7 C8 C9 -177.1(9) . .
C16 C7 C8 C9 -8.0(15) . .
Ru1 C7 C8 C9 119.5(10) . .
C6 C7 C8 Ru1 63.5(6) . .
C16 C7 C8 Ru1 -127.4(9) . .
C2 Ru1 C8 C13 -20.0(7) . .
C1 Ru1 C8 C13 151.1(5) . .
C1 Ru1 C8 C13 -114.0(5) 2_677 .
C14 Ru1 C8 C13 39.7(5) . .
C6 Ru1 C8 C13 81.7(5) . .
C7 Ru1 C8 C13 119.4(7) . .
Ru1 Ru1 C8 C13 -153.3(4) 2_677 .
C2 Ru1 C8 C9 92.4(9) . .
C1 Ru1 C8 C9 -96.4(8) . .
C1 Ru1 C8 C9 -1.6(8) 2_677 .
C14 Ru1 C8 C9 152.2(9) . .
C6 Ru1 C8 C9 -165.9(10) . .
C13 Ru1 C8 C9 112.4(10) . .
C7 Ru1 C8 C9 -128.1(11) . .
Ru1 Ru1 C8 C9 -40.9(9) 2_677 .
C2 Ru1 C8 C7 -139.5(6) . .
C1 Ru1 C8 C7 31.7(7) . .
C1 Ru1 C8 C7 126.5(6) 2_677 .
C14 Ru1 C8 C7 -79.7(5) . .
C6 Ru1 C8 C7 -37.8(5) . .
C13 Ru1 C8 C7 -119.4(7) . .
Ru1 Ru1 C8 C7 87.2(5) 2_677 .
C13 C8 C9 C10 -1.3(12) . .
C7 C8 C9 C10 -179.8(9) . .
Ru1 C8 C9 C10 -86.1(10) . .
C13 C8 C9 C17 178.8(9) . .
C7 C8 C9 C17 0.3(15) . .
Ru1 C8 C9 C17 94.1(10) . .
C8 C9 C10 C11 -0.1(14) . .
C17 C9 C10 C11 179.7(10) . .
C9 C10 C11 C12 1.2(16) . .
C10 C11 C12 C13 -0.7(13) . .
C10 C11 C12 C18 179.6(9) . .
C9 C8 C13 C12 1.8(13) . .
C7 C8 C13 C12 -179.3(7) . .
Ru1 C8 C13 C12 121.5(8) . .
C9 C8 C13 C14 179.1(7) . .
C7 C8 C13 C14 -2.1(9) . .
Ru1 C8 C13 C14 -61.3(5) . .
C9 C8 C13 Ru1 -119.6(8) . .
C7 C8 C13 Ru1 59.2(6) . .
C11 C12 C13 C8 -0.8(12) . .
C18 C12 C13 C8 178.9(8) . .
C11 C12 C13 C14 -177.3(9) . .
C18 C12 C13 C14 2.3(14) . .
C11 C12 C13 Ru1 93.1(9) . .
C18 C12 C13 Ru1 -87.2(10) . .
C2 Ru1 C13 C8 166.2(5) . .
C1 Ru1 C13 C8 -61.4(9) . .
C1 Ru1 C13 C8 69.8(5) 2_677 .
C14 Ru1 C13 C8 -115.9(7) . .
C6 Ru1 C13 C8 -77.6(5) . .
C7 Ru1 C13 C8 -36.1(5) . .
Ru1 Ru1 C13 C8 45.1(6) 2_677 .
C2 Ru1 C13 C12 46.3(8) . .
C1 Ru1 C13 C12 178.8(7) . .
C1 Ru1 C13 C12 -50.1(8) 2_677 .
C14 Ru1 C13 C12 124.3(9) . .
C6 Ru1 C13 C12 162.5(9) . .
C7 Ru1 C13 C12 -155.9(9) . .
C8 Ru1 C13 C12 -119.8(10) . .
Ru1 Ru1 C13 C12 -74.7(8) 2_677 .
C2 Ru1 C13 C14 -78.0(5) . .
C1 Ru1 C13 C14 54.5(9) . .
C1 Ru1 C13 C14 -174.3(5) 2_677 .
C6 Ru1 C13 C14 38.3(5) . .
C7 Ru1 C13 C14 79.8(5) . .
C8 Ru1 C13 C14 115.9(7) . .
Ru1 Ru1 C13 C14 161.0(4) 2_677 .
C7 C6 C14 C13 3.6(9) . .
C5 C6 C14 C13 -174.6(8) . .
Ru1 C6 C14 C13 65.9(5) . .
C7 C6 C14 C15 175.5(8) . .
C5 C6 C14 C15 -2.7(14) . .
Ru1 C6 C14 C15 -122.2(9) . .
C7 C6 C14 Ru1 -62.3(6) . .
C5 C6 C14 Ru1 119.5(8) . .
C8 C13 C14 C6 -0.9(9) . .
C12 C13 C14 C6 176.1(8) . .
Ru1 C13 C14 C6 -66.4(6) . .
C8 C13 C14 C15 -172.7(8) . .
C12 C13 C14 C15 4.3(14) . .
Ru1 C13 C14 C15 121.8(8) . .
C8 C13 C14 Ru1 65.6(6) . .
C12 C13 C14 Ru1 -117.5(9) . .
C2 Ru1 C14 C6 -138.8(6) . .
C1 Ru1 C14 C6 -41.3(7) . .
C1 Ru1 C14 C6 122.6(6) 2_677 .
C13 Ru1 C14 C6 113.7(7) . .
C7 Ru1 C14 C6 35.8(5) . .
C8 Ru1 C14 C6 77.3(6) . .
Ru1 Ru1 C14 C6 -2.7(15) 2_677 .
C2 Ru1 C14 C13 107.5(5) . .
C1 Ru1 C14 C13 -155.0(5) . .
C1 Ru1 C14 C13 8.9(7) 2_677 .
C6 Ru1 C14 C13 -113.7(7) . .
C7 Ru1 C14 C13 -77.9(5) . .
C8 Ru1 C14 C13 -36.4(4) . .
Ru1 Ru1 C14 C13 -116.4(11) 2_677 .
C2 Ru1 C14 C15 -16.1(8) . .
C1 Ru1 C14 C15 81.4(8) . .
C1 Ru1 C14 C15 -114.7(8) 2_677 .
C6 Ru1 C14 C15 122.7(10) . .
C13 Ru1 C14 C15 -123.6(9) . .
C7 Ru1 C14 C15 158.5(9) . .
C8 Ru1 C14 C15 -160.1(8) . .
Ru1 Ru1 C14 C15 119.9(11) 2_677 .
C3 Ru2 C20 C21 -50.6(7) . .
C4 Ru2 C20 C21 -149.4(6) 2_566 .
C4 Ru2 C20 C21 109.4(7) . .
C22 Ru2 C20 C21 40.0(5) . .
C28 Ru2 C20 C21 116.9(8) . .
C27 Ru2 C20 C21 80.6(6) . .
Ru2 Ru2 C20 C21 178.8(4) 2_566 .
C3 Ru2 C20 C28 -167.5(6) . .
C4 Ru2 C20 C28 93.8(6) 2_566 .
C4 Ru2 C20 C28 -7.5(9) . .
C21 Ru2 C20 C28 -116.9(8) . .
C22 Ru2 C20 C28 -76.9(6) . .
C27 Ru2 C20 C28 -36.3(5) . .
Ru2 Ru2 C20 C28 61.9(6) 2_566 .
C3 Ru2 C20 C19 71.7(10) . .
C4 Ru2 C20 C19 -27.1(9) 2_566 .
C4 Ru2 C20 C19 -128.4(9) . .
C21 Ru2 C20 C19 122.2(12) . .
C22 Ru2 C20 C19 162.3(10) . .
C28 Ru2 C20 C19 -120.9(11) . .
C27 Ru2 C20 C19 -157.2(10) . .
Ru2 Ru2 C20 C19 -59.0(10) 2_566 .
C28 C20 C21 C22 -4.4(10) . .
C19 C20 C21 C22 173.5(9) . .
Ru2 C20 C21 C22 -67.3(6) . .
C28 C20 C21 C30 -175.6(8) . .
C19 C20 C21 C30 2.4(15) . .
Ru2 C20 C21 C30 121.6(9) . .
C28 C20 C21 Ru2 62.9(6) . .
C19 C20 C21 Ru2 -119.2(10) . .
C3 Ru2 C21 C20 137.6(6) . .
C4 Ru2 C21 C20 37.8(7) 2_566 .
C4 Ru2 C21 C20 -125.2(6) . .
C22 Ru2 C21 C20 -113.5(8) . .
C28 Ru2 C21 C20 -37.2(6) . .
C27 Ru2 C21 C20 -78.0(6) . .
Ru2 Ru2 C21 C20 -4.5(15) 2_566 .
C3 Ru2 C21 C22 -108.9(6) . .
C4 Ru2 C21 C22 151.3(5) 2_566 .
C4 Ru2 C21 C22 -11.7(8) . .
C20 Ru2 C21 C22 113.5(8) . .
C28 Ru2 C21 C22 76.3(6) . .
C27 Ru2 C21 C22 35.5(5) . .
Ru2 Ru2 C21 C22 109.0(11) 2_566 .
C3 Ru2 C21 C30 17.5(8) . .
C4 Ru2 C21 C30 -82.3(8) 2_566 .
C4 Ru2 C21 C30 114.7(8) . .
C20 Ru2 C21 C30 -120.1(10) . .
C22 Ru2 C21 C30 126.4(10) . .
C28 Ru2 C21 C30 -157.3(9) . .
C27 Ru2 C21 C30 161.9(9) . .
Ru2 Ru2 C21 C30 -124.6(11) 2_566 .
C20 C21 C22 C27 3.1(10) . .
C30 C21 C22 C27 173.7(8) . .
Ru2 C21 C22 C27 -64.2(6) . .
C20 C21 C22 C23 -178.2(9) . .
C30 C21 C22 C23 -7.7(15) . .
Ru2 C21 C22 C23 114.4(9) . .
C20 C21 C22 Ru2 67.4(6) . .
C30 C21 C22 Ru2 -122.1(9) . .
C3 Ru2 C22 C27 -165.0(5) . .
C4 Ru2 C22 C27 58.3(9) 2_566 .
C4 Ru2 C22 C27 -69.6(6) . .
C21 Ru2 C22 C27 117.9(7) . .
C20 Ru2 C22 C27 78.9(6) . .
C28 Ru2 C22 C27 36.8(5) . .
Ru2 Ru2 C22 C27 -42.9(7) 2_566 .
C3 Ru2 C22 C23 -47.2(8) . .
C4 Ru2 C22 C23 176.2(7) 2_566 .
C4 Ru2 C22 C23 48.3(8) . .
C21 Ru2 C22 C23 -124.3(10) . .
C20 Ru2 C22 C23 -163.2(8) . .
C28 Ru2 C22 C23 154.7(9) . .
C27 Ru2 C22 C23 117.9(9) . .
Ru2 Ru2 C22 C23 75.0(8) 2_566 .
C3 Ru2 C22 C21 77.1(6) . .
C4 Ru2 C22 C21 -59.6(9) 2_566 .
C4 Ru2 C22 C21 172.5(5) . .
C20 Ru2 C22 C21 -38.9(5) . .
C28 Ru2 C22 C21 -81.0(6) . .
C27 Ru2 C22 C21 -117.9(7) . .
Ru2 Ru2 C22 C21 -160.8(4) 2_566 .
C27 C22 C23 C24 -1.4(13) . .
C21 C22 C23 C24 -179.8(9) . .
Ru2 C22 C23 C24 -92.5(10) . .
C27 C22 C23 C31 177.4(9) . .
C21 C22 C23 C31 -1.0(15) . .
Ru2 C22 C23 C31 86.3(10) . .
C22 C23 C24 C25 1.1(15) . .
C31 C23 C24 C25 -177.7(9) . .
C23 C24 C25 C26 -0.8(17) . .
C24 C25 C26 C32 179.4(10) . .
C24 C25 C26 C27 0.6(15) . .
C23 C22 C27 C28 -179.4(8) . .
C21 C22 C27 C28 -0.6(10) . .
Ru2 C22 C27 C28 -60.7(6) . .
C23 C22 C27 C26 1.2(13) . .
C21 C22 C27 C26 180.0(7) . .
Ru2 C22 C27 C26 119.9(8) . .
C23 C22 C27 Ru2 -118.7(8) . .
C21 C22 C27 Ru2 60.1(6) . .
C25 C26 C27 C22 -0.8(13) . .
C32 C26 C27 C22 -179.6(9) . .
C25 C26 C27 C28 180.0(10) . .
C32 C26 C27 C28 1.2(16) . .
C25 C26 C27 Ru2 84.2(10) . .
C32 C26 C27 Ru2 -94.6(10) . .
C3 Ru2 C27 C22 21.9(8) . .
C4 Ru2 C27 C22 -150.9(5) 2_566 .
C4 Ru2 C27 C22 114.6(5) . .
C21 Ru2 C27 C22 -38.1(5) . .
C20 Ru2 C27 C22 -80.5(5) . .
C28 Ru2 C27 C22 -117.6(8) . .
Ru2 Ru2 C27 C22 154.2(4) 2_566 .
C3 Ru2 C27 C28 139.5(6) . .
C4 Ru2 C27 C28 -33.4(7) 2_566 .
C4 Ru2 C27 C28 -127.8(6) . .
C21 Ru2 C27 C28 79.4(6) . .
C20 Ru2 C27 C28 37.1(5) . .
C22 Ru2 C27 C28 117.6(8) . .
Ru2 Ru2 C27 C28 -88.2(5) 2_566 .
C3 Ru2 C27 C26 -90.0(9) . .
C4 Ru2 C27 C26 97.2(8) 2_566 .
C4 Ru2 C27 C26 2.7(8) . .
C21 Ru2 C27 C26 -150.0(9) . .
C20 Ru2 C27 C26 167.6(9) . .
C22 Ru2 C27 C26 -111.9(10) . .
C28 Ru2 C27 C26 130.5(10) . .
Ru2 Ru2 C27 C26 42.3(8) 2_566 .
C22 C27 C28 C20 -2.2(10) . .
C26 C27 C28 C20 177.1(9) . .
Ru2 C27 C28 C20 -62.9(6) . .
C22 C27 C28 C29 -172.8(8) . .
C26 C27 C28 C29 6.5(16) . .
Ru2 C27 C28 C29 126.5(9) . .
C22 C27 C28 Ru2 60.7(6) . .
C26 C27 C28 Ru2 -120.0(10) . .
C21 C20 C28 C27 4.1(10) . .
C19 C20 C28 C27 -173.9(9) . .
Ru2 C20 C28 C27 64.8(6) . .
C21 C20 C28 C29 175.6(8) . .
C19 C20 C28 C29 -2.4(14) . .
Ru2 C20 C28 C29 -123.8(8) . .
C21 C20 C28 Ru2 -60.7(6) . .
C19 C20 C28 Ru2 121.3(9) . .
C3 Ru2 C28 C27 -92.1(10) . .
C4 Ru2 C28 C27 153.4(5) 2_566 .
C4 Ru2 C28 C27 57.9(6) . .
C21 Ru2 C28 C27 -80.1(5) . .
C20 Ru2 C28 C27 -117.8(8) . .
C22 Ru2 C28 C27 -36.4(5) . .
Ru2 Ru2 C28 C27 106.5(5) 2_566 .
C3 Ru2 C28 C20 25.7(12) . .
C4 Ru2 C28 C20 -88.8(6) 2_566 .
C4 Ru2 C28 C20 175.7(5) . .
C21 Ru2 C28 C20 37.6(5) . .
C22 Ru2 C28 C20 81.4(6) . .
C27 Ru2 C28 C20 117.8(8) . .
Ru2 Ru2 C28 C20 -135.7(5) 2_566 .
C3 Ru2 C28 C29 140.9(10) . .
C4 Ru2 C28 C29 26.4(10) 2_566 .
C4 Ru2 C28 C29 -69.1(11) . .
C21 Ru2 C28 C29 152.8(11) . .
C20 Ru2 C28 C29 115.2(12) . .
C22 Ru2 C28 C29 -163.4(12) . .
C27 Ru2 C28 C29 -127.0(13) . .
Ru2 Ru2 C28 C29 -20.5(11) 2_566 .
